data_7220653
loop_
_publ_author_name
'Dash, Subhashree Priyadarsini'
'Panda, Alok K.'
'Pasayat, Sagarika'
'Dinda, Rupam'
'Biswas, Ashis'
'Tiekink, Edward R. T.'
'Mukhopadhyay, Subhadip'
'Bhutia, Sujit'
'Kaminsky, Werner'
'Sinn, Ekkehard'

_publ_section_title
;
 Oxidovanadium(V) complexes of aroylhydrazones incorporating heterocycles:
 Synthesis, characterization and study of DNA binding, photo-induced DNA
 cleavage and cytotoxic activities
;
_journal_name_full 'RSC Adv.'
_journal_paper_doi 10.1039/C4RA14369H
_journal_year 2015
_chemical_formula_moiety 'C19 H15 N4 O3 V'
_chemical_formula_sum 'C19 H15 N4 O3 V'
_chemical_formula_weight 398.29
_space_group_IT_number 2
_symmetry_cell_setting triclinic
_symmetry_space_group_name_Hall '-P 1'
_symmetry_space_group_name_H-M 'P -1'
_atom_sites_solution_hydrogens geom
_atom_sites_solution_primary direct
_atom_sites_solution_secondary difmap
_audit_creation_method SHELXL-97
_audit_update_record
;
2014-06-06 deposited with the CCDC.
2015-06-02 downloaded from the CCDC.
;
_cell_angle_alpha 87.92(10)
_cell_angle_beta 80.07(10)
_cell_angle_gamma 83.41(10)
_cell_formula_units_Z 4
_cell_length_a 7.2745(2)
_cell_length_b 14.3309(3)
_cell_length_c 16.7694(4)
_cell_measurement_reflns_used 9983
_cell_measurement_temperature 100(2)
_cell_measurement_theta_max 29.1196
_cell_measurement_theta_min 2.4664
_cell_volume 1710.4(6)
_computing_cell_refinement 'SAINT (Bruker, 2007)'
_computing_data_collection 'APEX2 (Bruker, 2007)'
_computing_data_reduction 'SAINT (Bruker, 2007)'
_computing_molecular_graphics 'ORTEP-3 for Windows (Farrugia, 2012)'
_computing_publication_material 'SHELXL97 (Sheldrick, 1997)'
_computing_structure_refinement 'SHELXL97 (Sheldrick, 2008)'
_computing_structure_solution 'SHELXS97 (Sheldrick, 2008)'
_diffrn_ambient_temperature 100(2)
_diffrn_measured_fraction_theta_full 0.993
_diffrn_measured_fraction_theta_max 0.993
_diffrn_measurement_device_type 'Bruker APEXII CCD area-detector'
_diffrn_measurement_method '\f and \w scans'
_diffrn_radiation_monochromator graphite
_diffrn_radiation_source 'fine-focus sealed tube'
_diffrn_radiation_type MoK\a
_diffrn_radiation_wavelength 0.71069
_diffrn_reflns_av_R_equivalents 0.0334
_diffrn_reflns_av_sigmaI/netI 0.0291
_diffrn_reflns_limit_h_max 9
_diffrn_reflns_limit_h_min -9
_diffrn_reflns_limit_k_max 18
_diffrn_reflns_limit_k_min -18
_diffrn_reflns_limit_l_max 21
_diffrn_reflns_limit_l_min -21
_diffrn_reflns_number 29305
_diffrn_reflns_theta_full 27.50
_diffrn_reflns_theta_max 27.50
_diffrn_reflns_theta_min 1.87
_exptl_absorpt_coefficient_mu 0.609
_exptl_absorpt_correction_T_max 0.92
_exptl_absorpt_correction_T_min 0.83
_exptl_absorpt_correction_type multi-scan
_exptl_absorpt_process_details 'SADABS (Bruker, 2007)'
_exptl_crystal_colour dark-red
_exptl_crystal_density_diffrn 1.547
_exptl_crystal_density_method 'not measured'
_exptl_crystal_description prism
_exptl_crystal_F_000 816
_exptl_crystal_size_max 0.34
_exptl_crystal_size_mid 0.17
_exptl_crystal_size_min 0.14
_refine_diff_density_max 0.387
_refine_diff_density_min -0.416
_refine_diff_density_rms 0.056
_refine_ls_extinction_method none
_refine_ls_goodness_of_fit_ref 1.024
_refine_ls_hydrogen_treatment mixed
_refine_ls_matrix_type full
_refine_ls_number_parameters 499
_refine_ls_number_reflns 7826
_refine_ls_number_restraints 4
_refine_ls_restrained_S_all 1.024
_refine_ls_R_factor_all 0.0401
_refine_ls_R_factor_gt 0.0328
_refine_ls_shift/su_max 0.001
_refine_ls_shift/su_mean 0.000
_refine_ls_structure_factor_coef Fsqd
_refine_ls_weighting_details 'calc w=1/[\s^2^(Fo^2^)+(0.0459P)^2^+0.8647P] where P=(Fo^2^+2Fc^2^)/3'
_refine_ls_weighting_scheme calc
_refine_ls_wR_factor_gt 0.0862
_refine_ls_wR_factor_ref 0.0908
_reflns_number_gt 6698
_reflns_number_total 7826
_reflns_threshold_expression I>2\s(I)
_cod_data_source_file c4ra14369h2.cif
_cod_data_source_block 2
_cod_original_cell_volume 1710.41(7)
_cod_database_code 7220653

loop_
_symmetry_equiv_pos_as_xyz
'x, y, z'
'-x, -y, -z'

loop_
_atom_site_label
_atom_site_type_symbol
_atom_site_fract_x
_atom_site_fract_y
_atom_site_fract_z
_atom_site_U_iso_or_equiv
_atom_site_adp_type
_atom_site_occupancy
_atom_site_symmetry_multiplicity
_atom_site_calc_flag
_atom_site_refinement_flags
V1 V 0.41613(4) 0.81233(2) 0.392942(17) 0.01903(8) Uani 1 1 d .
O1 O 0.66675(17) 0.77280(9) 0.33478(7) 0.0227(3) Uani 1 1 d .
O2 O 0.45330(17) 0.87374(9) 0.46663(8) 0.0262(3) Uani 1 1 d .
O3 O 0.33708(18) 0.71512(9) 0.42809(8) 0.0272(3) Uani 1 1 d .
N1 N 0.1512(2) 0.88538(10) 0.38946(9) 0.0209(3) Uani 1 1 d .
N2 N 0.4158(2) 0.85880(10) 0.27232(9) 0.0194(3) Uani 1 1 d .
N3 N 0.5760(2) 0.83388(10) 0.21682(9) 0.0205(3) Uani 1 1 d .
N4 N 0.7804(2) 0.75836(12) 0.07992(10) 0.0307(4) Uani 1 1 d D
H1N H 0.794(3) 0.7324(15) 0.0325(8) 0.037 Uiso 1 1 d D
H2N H 0.6697(19) 0.7837(15) 0.1045(13) 0.037 Uiso 1 1 d D
C1 C 0.1123(2) 0.92364(11) 0.31825(11) 0.0211(3) Uani 1 1 d .
C2 C -0.0649(2) 0.96806(12) 0.31245(12) 0.0259(4) Uani 1 1 d .
H2 H -0.0919 0.9943 0.2624 0.031 Uiso 1 1 calc R
C3 C -0.2019(3) 0.97338(13) 0.38147(13) 0.0292(4) Uani 1 1 d .
H3 H -0.3242 1.0033 0.3788 0.035 Uiso 1 1 calc R
C4 C -0.1607(3) 0.93532(12) 0.45388(12) 0.0268(4) Uani 1 1 d .
H4 H -0.2531 0.9393 0.5015 0.032 Uiso 1 1 calc R
C5 C 0.0176(2) 0.89125(12) 0.45572(11) 0.0242(4) Uani 1 1 d .
H5 H 0.0466 0.8643 0.5053 0.029 Uiso 1 1 calc R
C6 C 0.2709(2) 0.90813(11) 0.25004(10) 0.0197(3) Uani 1 1 d .
C7 C 0.7002(2) 0.78603(11) 0.25624(10) 0.0195(3) Uani 1 1 d .
C8 C 0.8799(2) 0.74373(11) 0.21156(10) 0.0194(3) Uani 1 1 d .
C9 C 0.9095(3) 0.72860(11) 0.12692(11) 0.0223(3) Uani 1 1 d .
C10 C 1.0809(3) 0.67887(12) 0.09148(12) 0.0275(4) Uani 1 1 d .
H10 H 1.1022 0.6662 0.0352 0.033 Uiso 1 1 calc R
C11 C 1.2179(3) 0.64829(12) 0.13654(12) 0.0281(4) Uani 1 1 d .
H11 H 1.3325 0.6155 0.1108 0.034 Uiso 1 1 calc R
C12 C 1.1912(3) 0.66464(12) 0.21950(12) 0.0256(4) Uani 1 1 d .
H12 H 1.2871 0.6442 0.2501 0.031 Uiso 1 1 calc R
C13 C 1.0234(2) 0.71089(11) 0.25600(11) 0.0218(3) Uani 1 1 d .
H13 H 1.0034 0.7211 0.3127 0.026 Uiso 1 1 calc R
C14 C 0.2581(2) 0.94254(11) 0.16694(11) 0.0202(3) Uani 1 1 d .
C15 C 0.1966(2) 1.03648(12) 0.15158(11) 0.0218(3) Uani 1 1 d .
H15 H 0.1605 1.0790 0.1951 0.026 Uiso 1 1 calc R
C16 C 0.1883(2) 1.06769(12) 0.07279(11) 0.0248(4) Uani 1 1 d .
H16 H 0.1490 1.1319 0.0625 0.030 Uiso 1 1 calc R
C17 C 0.2373(3) 1.00548(13) 0.00898(12) 0.0273(4) Uani 1 1 d .
H17 H 0.2307 1.0269 -0.0448 0.033 Uiso 1 1 calc R
C18 C 0.2958(3) 0.91201(13) 0.02414(11) 0.0262(4) Uani 1 1 d .
H18 H 0.3276 0.8692 -0.0193 0.031 Uiso 1 1 calc R
C19 C 0.3080(2) 0.88086(12) 0.10230(11) 0.0235(4) Uani 1 1 d .
H19 H 0.3507 0.8170 0.1121 0.028 Uiso 1 1 calc R
V2 V 0.28284(4) 0.358008(19) 0.115779(16) 0.01621(8) Uani 1 1 d .
O1A O 0.06321(16) 0.28875(8) 0.14603(7) 0.0200(2) Uani 1 1 d .
O2A O 0.42497(17) 0.28440(9) 0.05706(8) 0.0248(3) Uani 1 1 d .
O3A O 0.20483(17) 0.44447(8) 0.06168(8) 0.0235(3) Uani 1 1 d .
N1A N 0.49007(19) 0.42601(9) 0.15611(8) 0.0176(3) Uani 1 1 d .
N2A N 0.21821(19) 0.36009(9) 0.24394(8) 0.0171(3) Uani 1 1 d .
N3A N 0.05822(19) 0.32171(9) 0.27982(8) 0.0179(3) Uani 1 1 d .
N4A N -0.2160(2) 0.26202(12) 0.39071(9) 0.0262(3) Uani 1 1 d D
H3N H -0.290(3) 0.2613(15) 0.4371(8) 0.031 Uiso 1 1 d D
H4N H -0.125(2) 0.2970(13) 0.3808(13) 0.031 Uiso 1 1 d D
C1A C 0.4824(2) 0.43641(11) 0.23693(10) 0.0170(3) Uani 1 1 d .
C2A C 0.6240(2) 0.47475(11) 0.26628(11) 0.0201(3) Uani 1 1 d .
H2A H 0.6203 0.4796 0.3229 0.024 Uiso 1 1 calc R
C3A C 0.7717(2) 0.50605(12) 0.21139(11) 0.0223(4) Uani 1 1 d .
H3A H 0.8691 0.5330 0.2303 0.027 Uiso 1 1 calc R
C4A C 0.7756(2) 0.49770(12) 0.12946(11) 0.0224(4) Uani 1 1 d .
H4A H 0.8738 0.5200 0.0913 0.027 Uiso 1 1 calc R
C5A C 0.6330(2) 0.45598(12) 0.10385(11) 0.0204(3) Uani 1 1 d .
H5A H 0.6370 0.4485 0.0475 0.024 Uiso 1 1 calc R
C6A C 0.3167(2) 0.40102(11) 0.28758(10) 0.0167(3) Uani 1 1 d .
C7A C -0.0135(2) 0.28497(11) 0.22226(10) 0.0173(3) Uani 1 1 d .
C8A C -0.1834(2) 0.23695(11) 0.24463(10) 0.0173(3) Uani 1 1 d .
C9A C -0.2761(2) 0.22800(11) 0.32594(10) 0.0187(3) Uani 1 1 d .
C10A C -0.4369(2) 0.17952(12) 0.34039(11) 0.0215(3) Uani 1 1 d .
H10A H -0.5006 0.1726 0.3943 0.026 Uiso 1 1 calc R
C11A C -0.5037(2) 0.14201(13) 0.27811(11) 0.0245(4) Uani 1 1 d .
H11A H -0.6122 0.1095 0.2897 0.029 Uiso 1 1 calc R
C12A C -0.4140(3) 0.15113(13) 0.19812(11) 0.0256(4) Uani 1 1 d .
H12A H -0.4606 0.1252 0.1552 0.031 Uiso 1 1 calc R
C13A C -0.2565(2) 0.19844(12) 0.18250(11) 0.0216(3) Uani 1 1 d .
H13A H -0.1956 0.2052 0.1281 0.026 Uiso 1 1 calc R
C14A C 0.2744(2) 0.41023(11) 0.37655(10) 0.0174(3) Uani 1 1 d .
C15A C 0.2875(2) 0.49538(11) 0.41283(10) 0.0197(3) Uani 1 1 d .
H15A H 0.3203 0.5483 0.3799 0.024 Uiso 1 1 calc R
C16A C 0.2528(2) 0.50268(12) 0.49640(11) 0.0231(4) Uani 1 1 d .
H16A H 0.2615 0.5606 0.5205 0.028 Uiso 1 1 calc R
C17A C 0.2056(2) 0.42589(13) 0.54491(11) 0.0245(4) Uani 1 1 d .
H17A H 0.1839 0.4308 0.6022 0.029 Uiso 1 1 calc R
C18A C 0.1901(2) 0.34149(12) 0.50943(11) 0.0228(4) Uani 1 1 d .
H18A H 0.1576 0.2888 0.5427 0.027 Uiso 1 1 calc R
C19A C 0.2217(2) 0.33380(12) 0.42643(10) 0.0194(3) Uani 1 1 d .
H19A H 0.2076 0.2763 0.4028 0.023 Uiso 1 1 calc R

loop_
_atom_site_aniso_label
_atom_site_aniso_U_11
_atom_site_aniso_U_22
_atom_site_aniso_U_33
_atom_site_aniso_U_23
_atom_site_aniso_U_13
_atom_site_aniso_U_12
V1 0.02104(15) 0.02121(15) 0.01515(15) 0.00041(11) -0.00378(11) -0.00282(11)
O1 0.0238(6) 0.0291(6) 0.0146(6) 0.0022(5) -0.0041(5) 0.0004(5)
O2 0.0232(6) 0.0354(7) 0.0207(7) -0.0059(5) -0.0046(5) -0.0031(5)
O3 0.0326(7) 0.0241(6) 0.0235(7) 0.0018(5) -0.0009(5) -0.0036(5)
N1 0.0211(7) 0.0204(7) 0.0224(8) -0.0019(6) -0.0048(6) -0.0044(5)
N2 0.0227(7) 0.0190(7) 0.0176(7) 0.0003(5) -0.0050(5) -0.0044(5)
N3 0.0209(7) 0.0221(7) 0.0186(7) 0.0000(6) -0.0039(6) -0.0017(5)
N4 0.0388(9) 0.0372(9) 0.0162(8) -0.0054(7) -0.0079(7) 0.0024(7)
C1 0.0243(8) 0.0167(8) 0.0241(9) -0.0005(6) -0.0066(7) -0.0058(6)
C2 0.0231(9) 0.0221(8) 0.0335(11) 0.0047(7) -0.0075(7) -0.0043(7)
C3 0.0212(9) 0.0225(9) 0.0432(12) 0.0024(8) -0.0041(8) -0.0023(7)
C4 0.0238(9) 0.0242(9) 0.0317(10) -0.0040(7) 0.0006(7) -0.0069(7)
C5 0.0251(9) 0.0255(9) 0.0233(9) -0.0028(7) -0.0032(7) -0.0085(7)
C6 0.0229(8) 0.0170(7) 0.0210(9) -0.0002(6) -0.0067(7) -0.0051(6)
C7 0.0251(8) 0.0189(8) 0.0161(8) 0.0002(6) -0.0056(6) -0.0057(6)
C8 0.0236(8) 0.0160(7) 0.0191(9) 0.0005(6) -0.0044(7) -0.0038(6)
C9 0.0304(9) 0.0173(8) 0.0202(9) -0.0013(6) -0.0048(7) -0.0054(7)
C10 0.0377(10) 0.0218(8) 0.0215(9) -0.0060(7) 0.0000(8) -0.0032(7)
C11 0.0285(9) 0.0189(8) 0.0338(11) -0.0016(7) 0.0018(8) 0.0003(7)
C12 0.0258(9) 0.0196(8) 0.0316(10) 0.0016(7) -0.0069(7) -0.0012(7)
C13 0.0261(9) 0.0184(8) 0.0226(9) 0.0014(7) -0.0074(7) -0.0049(6)
C14 0.0206(8) 0.0201(8) 0.0220(9) 0.0019(6) -0.0078(6) -0.0049(6)
C15 0.0217(8) 0.0203(8) 0.0248(9) -0.0003(7) -0.0075(7) -0.0028(6)
C16 0.0249(9) 0.0209(8) 0.0291(10) 0.0061(7) -0.0079(7) -0.0018(7)
C17 0.0287(9) 0.0327(10) 0.0225(10) 0.0049(7) -0.0097(7) -0.0051(7)
C18 0.0304(9) 0.0284(9) 0.0221(9) -0.0039(7) -0.0104(7) -0.0031(7)
C19 0.0281(9) 0.0185(8) 0.0265(10) 0.0005(7) -0.0109(7) -0.0040(7)
V2 0.01859(14) 0.01841(14) 0.01186(14) -0.00124(10) -0.00304(10) -0.00196(10)
O1A 0.0244(6) 0.0240(6) 0.0130(6) -0.0022(4) -0.0036(5) -0.0075(5)
O2A 0.0250(6) 0.0279(6) 0.0217(7) -0.0087(5) -0.0049(5) 0.0004(5)
O3A 0.0220(6) 0.0263(6) 0.0231(7) 0.0054(5) -0.0069(5) -0.0039(5)
N1A 0.0182(6) 0.0178(6) 0.0163(7) -0.0010(5) -0.0021(5) -0.0003(5)
N2A 0.0201(7) 0.0177(6) 0.0137(7) 0.0002(5) -0.0026(5) -0.0033(5)
N3A 0.0193(7) 0.0203(7) 0.0150(7) -0.0008(5) -0.0029(5) -0.0058(5)
N4A 0.0308(8) 0.0356(9) 0.0135(7) -0.0023(6) 0.0000(6) -0.0147(7)
C1A 0.0185(7) 0.0151(7) 0.0172(8) -0.0006(6) -0.0043(6) 0.0005(6)
C2A 0.0218(8) 0.0200(8) 0.0193(9) -0.0015(6) -0.0057(6) -0.0027(6)
C3A 0.0187(8) 0.0216(8) 0.0277(10) -0.0006(7) -0.0062(7) -0.0029(6)
C4A 0.0193(8) 0.0218(8) 0.0247(9) 0.0011(7) -0.0009(7) -0.0013(6)
C5A 0.0200(8) 0.0220(8) 0.0177(9) -0.0008(6) -0.0006(6) 0.0001(6)
C6A 0.0205(8) 0.0145(7) 0.0155(8) 0.0000(6) -0.0047(6) -0.0010(6)
C7A 0.0202(8) 0.0164(7) 0.0153(8) 0.0001(6) -0.0040(6) -0.0008(6)
C8A 0.0206(8) 0.0165(7) 0.0157(8) -0.0003(6) -0.0057(6) -0.0012(6)
C9A 0.0222(8) 0.0184(7) 0.0158(8) -0.0003(6) -0.0051(6) -0.0008(6)
C10A 0.0221(8) 0.0238(8) 0.0182(9) 0.0030(6) -0.0025(6) -0.0024(6)
C11A 0.0218(8) 0.0278(9) 0.0258(10) 0.0040(7) -0.0066(7) -0.0083(7)
C12A 0.0276(9) 0.0319(9) 0.0202(9) -0.0024(7) -0.0083(7) -0.0084(7)
C13A 0.0250(8) 0.0246(8) 0.0161(8) -0.0007(6) -0.0042(7) -0.0052(7)
C14A 0.0181(7) 0.0202(8) 0.0149(8) -0.0022(6) -0.0050(6) -0.0023(6)
C15A 0.0217(8) 0.0188(8) 0.0196(9) -0.0008(6) -0.0046(6) -0.0051(6)
C16A 0.0251(8) 0.0248(8) 0.0207(9) -0.0065(7) -0.0051(7) -0.0051(7)
C17A 0.0277(9) 0.0343(10) 0.0134(8) -0.0025(7) -0.0055(7) -0.0078(7)
C18A 0.0266(9) 0.0257(9) 0.0181(9) 0.0033(7) -0.0070(7) -0.0077(7)
C19A 0.0223(8) 0.0195(8) 0.0179(9) -0.0011(6) -0.0069(6) -0.0036(6)

loop_
_atom_type_symbol
_atom_type_description
_atom_type_scat_dispersion_real
_atom_type_scat_dispersion_imag
_atom_type_scat_source
C C 0.0033 0.0016 'International Tables Vol C Tables 4.2.6.8 and 6.1.1.4'
H H 0.0000 0.0000 'International Tables Vol C Tables 4.2.6.8 and 6.1.1.4'
N N 0.0061 0.0033 'International Tables Vol C Tables 4.2.6.8 and 6.1.1.4'
O O 0.0106 0.0060 'International Tables Vol C Tables 4.2.6.8 and 6.1.1.4'
V V 0.3005 0.5294 'International Tables Vol C Tables 4.2.6.8 and 6.1.1.4'

loop_
_geom_angle_atom_site_label_1
_geom_angle_atom_site_label_2
_geom_angle_atom_site_label_3
_geom_angle
O2 V1 O3 109.89(7)
O2 V1 O1 103.92(6)
O3 V1 O1 104.12(6)
O2 V1 N1 93.42(6)
O3 V1 N1 95.25(6)
O1 V1 N1 147.47(6)
O2 V1 N2 126.36(6)
O3 V1 N2 122.72(6)
O1 V1 N2 74.23(5)
N1 V1 N2 73.32(6)
C7 O1 V1 118.39(11)
C5 N1 C1 119.81(15)
C5 N1 V1 120.89(12)
C1 N1 V1 119.23(12)
C6 N2 N3 120.78(14)
C6 N2 V1 122.02(12)
N3 N2 V1 117.19(10)
C7 N3 N2 107.70(14)
C9 N4 H1N 116.7(15)
C9 N4 H2N 117.2(15)
H1N N4 H2N 122(2)
N1 C1 C2 120.97(17)
N1 C1 C6 113.55(15)
C2 C1 C6 125.40(17)
C1 C2 C3 118.58(18)
C1 C2 H2 120.7
C3 C2 H2 120.7
C4 C3 C2 120.13(17)
C4 C3 H3 119.9
C2 C3 H3 119.9
C3 C4 C5 118.63(18)
C3 C4 H4 120.7
C5 C4 H4 120.7
N1 C5 C4 121.87(18)
N1 C5 H5 119.1
C4 C5 H5 119.1
N2 C6 C14 125.52(16)
N2 C6 C1 111.86(15)
C14 C6 C1 122.58(15)
O1 C7 N3 122.08(15)
O1 C7 C8 117.87(14)
N3 C7 C8 120.02(15)
C13 C8 C9 119.19(16)
C13 C8 C7 118.15(15)
C9 C8 C7 122.50(15)
N4 C9 C10 119.26(17)
N4 C9 C8 122.95(16)
C10 C9 C8 117.78(16)
C11 C10 C9 121.45(17)
C11 C10 H10 119.3
C9 C10 H10 119.3
C10 C11 C12 121.03(17)
C10 C11 H11 119.5
C12 C11 H11 119.5
C13 C12 C11 118.70(17)
C13 C12 H12 120.6
C11 C12 H12 120.6
C12 C13 C8 121.80(17)
C12 C13 H13 119.1
C8 C13 H13 119.1
C19 C14 C15 119.08(16)
C19 C14 C6 119.89(15)
C15 C14 C6 121.03(16)
C16 C15 C14 120.09(17)
C16 C15 H15 120.0
C14 C15 H15 120.0
C15 C16 C17 120.29(16)
C15 C16 H16 119.9
C17 C16 H16 119.9
C18 C17 C16 119.76(17)
C18 C17 H17 120.1
C16 C17 H17 120.1
C19 C18 C17 120.24(18)
C19 C18 H18 119.9
C17 C18 H18 119.9
C18 C19 C14 120.53(16)
C18 C19 H19 119.7
C14 C19 H19 119.7
O3A V2 O2A 109.15(7)
O3A V2 O1A 102.57(6)
O2A V2 O1A 101.83(6)
O3A V2 N1A 97.00(6)
O2A V2 N1A 96.72(6)
O1A V2 N1A 146.72(5)
O3A V2 N2A 120.81(6)
O2A V2 N2A 129.69(6)
O1A V2 N2A 73.93(5)
N1A V2 N2A 72.94(5)
C7A O1A V2 118.47(10)
C5A N1A C1A 119.57(14)
C5A N1A V2 121.17(12)
C1A N1A V2 119.22(10)
C6A N2A N3A 120.56(14)
C6A N2A V2 122.28(11)
N3A N2A V2 117.01(10)
C7A N3A N2A 108.09(13)
C9A N4A H3N 117.6(15)
C9A N4A H4N 117.4(15)
H3N N4A H4N 122(2)
N1A C1A C2A 120.94(15)
N1A C1A C6A 113.91(14)
C2A C1A C6A 125.12(15)
C1A C2A C3A 118.98(16)
C1A C2A H2A 120.5
C3A C2A H2A 120.5
C4A C3A C2A 119.68(16)
C4A C3A H3A 120.2
C2A C3A H3A 120.2
C3A C4A C5A 118.67(16)
C3A C4A H4A 120.7
C5A C4A H4A 120.7
N1A C5A C4A 122.09(16)
N1A C5A H5A 119.0
C4A C5A H5A 119.0
N2A C6A C14A 125.51(14)
N2A C6A C1A 111.44(14)
C14A C6A C1A 123.04(14)
O1A C7A N3A 122.20(15)
O1A C7A C8A 118.58(14)
N3A C7A C8A 119.22(15)
C13A C8A C9A 118.97(15)
C13A C8A C7A 118.11(15)
C9A C8A C7A 122.92(15)
N4A C9A C10A 118.30(15)
N4A C9A C8A 123.68(15)
C10A C9A C8A 118.01(15)
C11A C10A C9A 121.46(16)
C11A C10A H10A 119.3
C9A C10A H10A 119.3
C10A C11A C12A 120.78(16)
C10A C11A H11A 119.6
C12A C11A H11A 119.6
C13A C12A C11A 118.79(17)
C13A C12A H12A 120.6
C11A C12A H12A 120.6
C12A C13A C8A 122.00(16)
C12A C13A H13A 119.0
C8A C13A H13A 119.0
C19A C14A C15A 118.65(15)
C19A C14A C6A 120.63(14)
C15A C14A C6A 120.71(14)
C16A C15A C14A 120.36(15)
C16A C15A H15A 119.8
C14A C15A H15A 119.8
C15A C16A C17A 120.30(16)
C15A C16A H16A 119.9
C17A C16A H16A 119.9
C16A C17A C18A 119.73(16)
C16A C17A H17A 120.1
C18A C17A H17A 120.1
C19A C18A C17A 120.48(16)
C19A C18A H18A 119.8
C17A C18A H18A 119.8
C18A C19A C14A 120.44(15)
C18A C19A H19A 119.8
C14A C19A H19A 119.8

loop_
_geom_bond_atom_site_label_1
_geom_bond_atom_site_label_2
_geom_bond_distance
V1 O2 1.6196(13)
V1 O3 1.6206(13)
V1 O1 1.9458(12)
V1 N1 2.0939(15)
V1 N2 2.1067(14)
O1 C7 1.308(2)
N1 C5 1.342(2)
N1 C1 1.356(2)
N2 C6 1.303(2)
N2 N3 1.381(2)
N3 C7 1.324(2)
N4 C9 1.351(2)
N4 H1N 0.875(10)
N4 H2N 0.883(10)
C1 C2 1.388(2)
C1 C6 1.481(2)
C2 C3 1.389(3)
C2 H2 0.9500
C3 C4 1.379(3)
C3 H3 0.9500
C4 C5 1.381(3)
C4 H4 0.9500
C5 H5 0.9500
C6 C14 1.476(2)
C7 C8 1.467(2)
C8 C13 1.413(2)
C8 C9 1.419(2)
C9 C10 1.409(3)
C10 C11 1.375(3)
C10 H10 0.9500
C11 C12 1.396(3)
C11 H11 0.9500
C12 C13 1.375(2)
C12 H12 0.9500
C13 H13 0.9500
C14 C19 1.396(2)
C14 C15 1.398(2)
C15 C16 1.388(3)
C15 H15 0.9500
C16 C17 1.390(3)
C16 H16 0.9500
C17 C18 1.386(3)
C17 H17 0.9500
C18 C19 1.383(3)
C18 H18 0.9500
C19 H19 0.9500
V2 O3A 1.6171(12)
V2 O2A 1.6203(12)
V2 O1A 1.9604(12)
V2 N1A 2.1015(14)
V2 N2A 2.1200(14)
O1A C7A 1.306(2)
N1A C5A 1.340(2)
N1A C1A 1.360(2)
N2A C6A 1.304(2)
N2A N3A 1.3786(19)
N3A C7A 1.325(2)
N4A C9A 1.364(2)
N4A H3N 0.865(9)
N4A H4N 0.864(9)
C1A C2A 1.389(2)
C1A C6A 1.479(2)
C2A C3A 1.393(2)
C2A H2A 0.9500
C3A C4A 1.379(3)
C3A H3A 0.9500
C4A C5A 1.390(2)
C4A H4A 0.9500
C5A H5A 0.9500
C6A C14A 1.478(2)
C7A C8A 1.469(2)
C8A C13A 1.405(2)
C8A C9A 1.421(2)
C9A C10A 1.409(2)
C10A C11A 1.375(3)
C10A H10A 0.9500
C11A C12A 1.395(3)
C11A H11A 0.9500
C12A C13A 1.380(2)
C12A H12A 0.9500
C13A H13A 0.9500
C14A C19A 1.402(2)
C14A C15A 1.403(2)
C15A C16A 1.386(2)
C15A H15A 0.9500
C16A C17A 1.384(2)
C16A H16A 0.9500
C17A C18A 1.392(2)
C17A H17A 0.9500
C18A C19A 1.377(2)
C18A H18A 0.9500
C19A H19A 0.9500

loop_
_geom_torsion_atom_site_label_1
_geom_torsion_atom_site_label_2
_geom_torsion_atom_site_label_3
_geom_torsion_atom_site_label_4
_geom_torsion
O2 V1 O1 C7 -130.08(12)
O3 V1 O1 C7 114.85(12)
N1 V1 O1 C7 -9.89(18)
N2 V1 O1 C7 -5.70(12)
O2 V1 N1 C5 -56.08(14)
O3 V1 N1 C5 54.27(14)
O1 V1 N1 C5 -178.88(12)
N2 V1 N1 C5 176.90(14)
O2 V1 N1 C1 126.81(13)
O3 V1 N1 C1 -122.84(13)
O1 V1 N1 C1 4.00(18)
N2 V1 N1 C1 -0.21(12)
O2 V1 N2 C6 -80.74(14)
O3 V1 N2 C6 86.49(14)
O1 V1 N2 C6 -176.62(14)
N1 V1 N2 C6 1.02(12)
O2 V1 N2 N3 99.98(12)
O3 V1 N2 N3 -92.78(12)
O1 V1 N2 N3 4.10(11)
N1 V1 N2 N3 -178.25(12)
C6 N2 N3 C7 178.87(15)
V1 N2 N3 C7 -1.84(16)
C5 N1 C1 C2 -0.8(2)
V1 N1 C1 C2 176.39(12)
C5 N1 C1 C6 -177.61(14)
V1 N1 C1 C6 -0.46(19)
N1 C1 C2 C3 0.6(3)
C6 C1 C2 C3 177.04(16)
C1 C2 C3 C4 0.2(3)
C2 C3 C4 C5 -0.8(3)
C1 N1 C5 C4 0.1(3)
V1 N1 C5 C4 -176.96(13)
C3 C4 C5 N1 0.6(3)
N3 N2 C6 C14 -0.1(2)
V1 N2 C6 C14 -179.30(12)
N3 N2 C6 C1 177.72(13)
V1 N2 C6 C1 -1.53(19)
N1 C1 C6 N2 1.2(2)
C2 C1 C6 N2 -175.46(16)
N1 C1 C6 C14 179.08(14)
C2 C1 C6 C14 2.4(3)
V1 O1 C7 N3 7.2(2)
V1 O1 C7 C8 -171.14(11)
N2 N3 C7 O1 -3.2(2)
N2 N3 C7 C8 175.16(14)
O1 C7 C8 C13 -14.8(2)
N3 C7 C8 C13 166.79(15)
O1 C7 C8 C9 160.51(15)
N3 C7 C8 C9 -17.9(2)
C13 C8 C9 N4 -179.44(16)
C7 C8 C9 N4 5.3(3)
C13 C8 C9 C10 1.6(2)
C7 C8 C9 C10 -173.67(15)
N4 C9 C10 C11 179.04(17)
C8 C9 C10 C11 -2.0(3)
C9 C10 C11 C12 0.7(3)
C10 C11 C12 C13 1.0(3)
C11 C12 C13 C8 -1.3(3)
C9 C8 C13 C12 0.0(2)
C7 C8 C13 C12 175.49(15)
N2 C6 C14 C19 49.4(2)
C1 C6 C14 C19 -128.11(18)
N2 C6 C14 C15 -130.55(18)
C1 C6 C14 C15 51.9(2)
C19 C14 C15 C16 -0.9(2)
C6 C14 C15 C16 179.06(16)
C14 C15 C16 C17 1.3(3)
C15 C16 C17 C18 -0.4(3)
C16 C17 C18 C19 -0.9(3)
C17 C18 C19 C14 1.3(3)
C15 C14 C19 C18 -0.4(3)
C6 C14 C19 C18 179.64(16)
O3A V2 O1A C7A -114.30(12)
O2A V2 O1A C7A 132.73(12)
N1A V2 O1A C7A 10.26(17)
N2A V2 O1A C7A 4.51(11)
O3A V2 N1A C5A -62.01(13)
O2A V2 N1A C5A 48.31(13)
O1A V2 N1A C5A 172.06(11)
N2A V2 N1A C5A 177.84(13)
O3A V2 N1A C1A 120.55(12)
O2A V2 N1A C1A -129.13(12)
O1A V2 N1A C1A -5.38(17)
N2A V2 N1A C1A 0.41(11)
O3A V2 N2A C6A -85.24(14)
O2A V2 N2A C6A 87.29(14)
O1A V2 N2A C6A 179.48(13)
N1A V2 N2A C6A 2.78(12)
O3A V2 N2A N3A 90.32(12)
O2A V2 N2A N3A -97.15(12)
O1A V2 N2A N3A -4.96(10)
N1A V2 N2A N3A 178.34(12)
C6A N2A N3A C7A -179.93(14)
V2 N2A N3A C7A 4.43(16)
C5A N1A C1A C2A -2.2(2)
V2 N1A C1A C2A 175.27(12)
C5A N1A C1A C6A 179.54(14)
V2 N1A C1A C6A -2.98(17)
N1A C1A C2A C3A 2.5(2)
C6A C1A C2A C3A -179.50(15)
C1A C2A C3A C4A -0.6(2)
C2A C3A C4A C5A -1.4(2)
C1A N1A C5A C4A 0.1(2)
V2 N1A C5A C4A -177.35(12)
C3A C4A C5A N1A 1.7(2)
N3A N2A C6A C14A 0.9(2)
V2 N2A C6A C14A 176.29(11)
N3A N2A C6A C1A 179.61(13)
V2 N2A C6A C1A -4.98(18)
N1A C1A C6A N2A 4.92(19)
C2A C1A C6A N2A -173.24(15)
N1A C1A C6A C14A -176.32(14)
C2A C1A C6A C14A 5.5(2)
V2 O1A C7A N3A -3.8(2)
V2 O1A C7A C8A 177.15(10)
N2A N3A C7A O1A -0.6(2)
N2A N3A C7A C8A 178.39(13)
O1A C7A C8A C13A -0.8(2)
N3A C7A C8A C13A -179.89(15)
O1A C7A C8A C9A 179.20(14)
N3A C7A C8A C9A 0.2(2)
C13A C8A C9A N4A 179.39(16)
C7A C8A C9A N4A -0.7(3)
C13A C8A C9A C10A 0.8(2)
C7A C8A C9A C10A -179.29(15)
N4A C9A C10A C11A -178.95(16)
C8A C9A C10A C11A -0.2(2)
C9A C10A C11A C12A -0.2(3)
C10A C11A C12A C13A 0.1(3)
C11A C12A C13A C8A 0.5(3)
C9A C8A C13A C12A -0.9(3)
C7A C8A C13A C12A 179.15(16)
N2A C6A C14A C19A 44.2(2)
C1A C6A C14A C19A -134.43(16)
N2A C6A C14A C15A -136.26(17)
C1A C6A C14A C15A 45.2(2)
C19A C14A C15A C16A 1.4(2)
C6A C14A C15A C16A -178.17(15)
C14A C15A C16A C17A 0.2(3)
C15A C16A C17A C18A -1.0(3)
C16A C17A C18A C19A 0.1(3)
C17A C18A C19A C14A 1.6(3)
C15A C14A C19A C18A -2.3(2)
C6A C14A C19A C18A 177.24(15)
